data_7129925
loop_
_publ_author_name
'Nie, Zhuang'
'Liu, Song'
'Wang, Tonglin'
'Shen, Zhanhong'
'Nie, Huifang'
'Xi, Jiayue'
'Zhang, Dongxu'
'Zheng, Xiao Hui'
'Zhang, Shengyong'
'Yao, Lin'

_publ_section_title
;
 Facile access to chiral chromanone-2-carboxylic acids enabled by
 Rhodium-catalyzed chemo- and enantioselective hydrogenation
;
_journal_name_full 'Chemical Communications'
_journal_paper_doi 10.1039/D2CC00589A
_journal_year 2022
_chemical_formula_moiety 'C10 H6 Br O4'
_chemical_formula_sum 'C10 H5 Br O4'
_chemical_formula_weight 269.05
_space_group_crystal_system triclinic
_space_group_IT_number 2
_space_group_name_Hall '-P 1'
_space_group_name_H-M_alt 'P -1'
_atom_sites_solution_hydrogens geom
_atom_sites_solution_primary dual
_audit_creation_date 2021-06-11
_audit_creation_method
;
Olex2 1.2
(compiled 2018.05.29 svn.r3508 for OlexSys, GUI svn.r5506)
;
_audit_update_record
;
2021-06-14 deposited with the CCDC.	2022-03-30 downloaded from the CCDC.
;
_cell_angle_alpha 61.559(2)
_cell_angle_beta 86.409(2)
_cell_angle_gamma 78.824(2)
_cell_formula_units_Z 2
_cell_length_a 5.1151(4)
_cell_length_b 10.2380(7)
_cell_length_c 10.7004(8)
_cell_measurement_reflns_used 7560
_cell_measurement_temperature 195(2)
_cell_measurement_theta_max 52.989
_cell_measurement_theta_min 4.090
_cell_volume 483.10(6)
_computing_cell_refinement 'SAINT V8.38A (?, 2016)'
_computing_data_reduction 'SAINT V8.38A (?, 2016)'
_computing_molecular_graphics 'Olex2 (Dolomanov et al., 2009)'
_computing_publication_material 'Olex2 (Dolomanov et al., 2009)'
_computing_structure_refinement 'ShelXL (Sheldrick, 2015)'
_computing_structure_solution 'XT (Sheldrick, 2015)'
_diffrn_ambient_temperature 195.0
_diffrn_measured_fraction_theta_full 0.984
_diffrn_measured_fraction_theta_max 0.984
_diffrn_measurement_device_type 'Bruker APEX-II CCD'
_diffrn_measurement_method '\f and \w scans'
_diffrn_radiation_type GaK\a
_diffrn_radiation_wavelength 1.34139
_diffrn_reflns_av_R_equivalents 0.0456
_diffrn_reflns_av_unetI/netI 0.0444
_diffrn_reflns_Laue_measured_fraction_full 0.984
_diffrn_reflns_Laue_measured_fraction_max 0.984
_diffrn_reflns_limit_h_max 6
_diffrn_reflns_limit_h_min -6
_diffrn_reflns_limit_k_max 11
_diffrn_reflns_limit_k_min -12
_diffrn_reflns_limit_l_max 12
_diffrn_reflns_limit_l_min -12
_diffrn_reflns_number 6954
_diffrn_reflns_point_group_measured_fraction_full 0.984
_diffrn_reflns_point_group_measured_fraction_max 0.984
_diffrn_reflns_theta_full 52.990
_diffrn_reflns_theta_max 52.990
_diffrn_reflns_theta_min 4.334
_diffrn_standards_number 0
_exptl_absorpt_coefficient_mu 3.953
_exptl_absorpt_correction_T_max 0.7505
_exptl_absorpt_correction_T_min 0.4010
_exptl_absorpt_correction_type multi-scan
_exptl_absorpt_process_details
'SADABS-2016/2 (Bruker,2016/2) was used for absorption correction. wR2(int) was 0.1207 before and 0.0711 after correction. The Ratio of minimum to maximum transmission is 0.5343. The \l/2 correction factor is Not present.'
_exptl_crystal_colour colourless
_exptl_crystal_colour_primary colourless
_exptl_crystal_density_diffrn 1.850
_exptl_crystal_description plate
_exptl_crystal_F_000 264
_exptl_crystal_size_max 0.2
_exptl_crystal_size_mid 0.2
_exptl_crystal_size_min 0.02
_refine_diff_density_max 0.792
_refine_diff_density_min -0.766
_refine_diff_density_rms 0.142
_refine_ls_extinction_method none
_refine_ls_goodness_of_fit_ref 1.274
_refine_ls_hydrogen_treatment constr
_refine_ls_matrix_type full
_refine_ls_number_parameters 147
_refine_ls_number_reflns 1680
_refine_ls_number_restraints 54
_refine_ls_restrained_S_all 1.287
_refine_ls_R_factor_all 0.0624
_refine_ls_R_factor_gt 0.0623
_refine_ls_shift/su_max 0.000
_refine_ls_shift/su_mean 0.000
_refine_ls_structure_factor_coef Fsqd
_refine_ls_weighting_details 'w=1/[\s^2^(Fo^2^)+4.7410P] where P=(Fo^2^+2Fc^2^)/3'
_refine_ls_weighting_scheme calc
_refine_ls_wR_factor_gt 0.1685
_refine_ls_wR_factor_ref 0.1685
_reflns_Friedel_coverage 0.000
_reflns_number_gt 1673
_reflns_number_total 1680
_reflns_threshold_expression 'I > 2\s(I)'
_cod_data_source_file d2cc00589a2.cif
_cod_data_source_block 20210611_5_0m_a
_cod_database_code 7129925
_shelx_shelxl_version_number 2018/3
_shelx_space_group_comment
;
The symmetry employed for this shelxl refinement is uniquely defined
by the following loop, which should always be used as a source of
symmetry information in preference to the above space-group names.
They are only intended as comments.
;
_olex2_refinement_description
;
1. Fixed Uiso
 At 1.2 times of:
  All C(H) groups, All C(H,H) groups
 At 1.5 times of:
  All O(H) groups
2. Rigid bond restraints
 C2, C8, C9, C10, C10', O2
 with sigma for 1-2 distances of 0.01 and sigma for 1-3 distances of 0.01
3. Uiso/Uaniso restraints and constraints
C2 \\sim C8 \\sim C9 \\sim C10 \\sim C10' \\sim O2: within 2A with sigma of
0.01 and sigma for terminal atoms of 0.02
4. Others
 Sof(C10')=Sof(H10C)=Sof(H10D)=1-FVAR(1)
 Sof(C10)=Sof(H10A)=Sof(H10B)=FVAR(1)
5.a Secondary CH2 refined with riding coordinates:
 C10(H10A,H10B), C10'(H10C,H10D)
5.b Aromatic/amide H refined with riding coordinates:
 C5(H5), C4(H4A), C7(H7)
5.c Idealised tetrahedral OH refined as rotating group:
 O4(H4)
;
_olex2_submission_special_instructions 'No special instructions were received'

loop_
_space_group_symop_operation_xyz
'x, y, z'
'-x, -y, -z'

loop_
_atom_site_label
_atom_site_type_symbol
_atom_site_fract_x
_atom_site_fract_y
_atom_site_fract_z
_atom_site_U_iso_or_equiv
_atom_site_adp_type
_atom_site_occupancy
_atom_site_site_symmetry_order
_atom_site_calc_flag
_atom_site_refinement_flags_posn
_atom_site_refinement_flags_adp
_atom_site_refinement_flags_occupancy
_atom_site_disorder_assembly
_atom_site_disorder_group
Br1 Br 0.20153(16) 0.72791(9) 0.86572(9) 0.0359(3) Uani 1 1 d . . . . .
C1 C 0.8217(14) 0.1081(8) 0.5940(8) 0.0283(15) Uani 1 1 d . . . . .
O1 O 0.7751(11) 0.3144(6) 0.6407(6) 0.0340(12) Uani 1 1 d . . . . .
O3 O 1.0318(12) 0.1393(7) 0.5354(7) 0.0465(15) Uani 1 1 d . . . . .
C3 C 0.6459(14) 0.4021(8) 0.6987(7) 0.0271(14) Uani 1 1 d . . . . .
O2 O 0.184(2) 0.1684(8) 0.9257(9) 0.084(3) Uani 1 1 d . U . . .
C2 C 0.6876(17) 0.1797(11) 0.6783(11) 0.0478(19) Uani 1 1 d . U . . .
C6 C 0.3881(14) 0.5924(8) 0.8010(7) 0.0282(15) Uani 1 1 d . . . . .
C5 C 0.5973(15) 0.6331(9) 0.7109(8) 0.0320(16) Uani 1 1 d . . . . .
H5 H 0.652007 0.726162 0.684523 0.038 Uiso 1 1 calc R . . . .
O4 O 0.6997(10) 0.0105(6) 0.5910(6) 0.0382(13) Uani 1 1 d . . . . .
H4 H 0.777917 -0.021405 0.536725 0.057 Uiso 1 1 calc GR . . . .
C4 C 0.7275(14) 0.5369(8) 0.6591(8) 0.0305(15) Uani 1 1 d . . . . .
H4A H 0.871382 0.563954 0.596949 0.037 Uiso 1 1 calc R . . . .
C7 C 0.3085(14) 0.4579(8) 0.8434(8) 0.0288(15) Uani 1 1 d . . . . .
H7 H 0.165381 0.431841 0.906227 0.035 Uiso 1 1 calc R . . . .
C9 C 0.363(2) 0.2121(10) 0.8417(11) 0.054(2) Uani 1 1 d . U . . .
C8 C 0.4384(15) 0.3582(8) 0.7939(8) 0.0311(15) Uani 1 1 d . U . . .
C10 C 0.594(4) 0.1047(19) 0.805(2) 0.046(3) Uani 0.527(19) 1 d . U P A 1
H10A H 0.741643 0.061472 0.877397 0.055 Uiso 0.527(19) 1 calc R . P A 1
H10B H 0.521602 0.019900 0.809212 0.055 Uiso 0.527(19) 1 calc R . P A 1
C10' C 0.426(4) 0.144(2) 0.738(2) 0.042(3) Uani 0.473(19) 1 d . U P A 2
H10C H 0.434083 0.033278 0.789761 0.050 Uiso 0.473(19) 1 calc R . P A 2
H10D H 0.286131 0.189689 0.661458 0.050 Uiso 0.473(19) 1 calc R . P A 2

loop_
_atom_site_aniso_label
_atom_site_aniso_U_11
_atom_site_aniso_U_22
_atom_site_aniso_U_33
_atom_site_aniso_U_23
_atom_site_aniso_U_13
_atom_site_aniso_U_12
Br1 0.0384(5) 0.0299(5) 0.0433(5) -0.0230(4) -0.0012(3) 0.0016(3)
C1 0.026(4) 0.026(4) 0.034(4) -0.015(3) -0.009(3) 0.000(3)
O1 0.039(3) 0.029(3) 0.038(3) -0.020(2) 0.009(2) -0.006(2)
O3 0.051(4) 0.041(3) 0.063(4) -0.036(3) 0.029(3) -0.021(3)
C3 0.029(4) 0.025(3) 0.026(3) -0.014(3) -0.003(3) 0.002(3)
O2 0.141(7) 0.049(4) 0.085(5) -0.046(4) 0.082(5) -0.057(4)
C2 0.043(4) 0.059(5) 0.077(5) -0.054(4) 0.026(4) -0.033(4)
C6 0.027(4) 0.029(4) 0.029(4) -0.015(3) -0.001(3) -0.003(3)
C5 0.032(4) 0.031(4) 0.040(4) -0.022(3) -0.002(3) -0.007(3)
O4 0.032(3) 0.043(3) 0.056(4) -0.037(3) 0.003(2) -0.007(2)
C4 0.024(3) 0.030(4) 0.040(4) -0.019(3) 0.003(3) -0.005(3)
C7 0.024(3) 0.035(4) 0.032(4) -0.020(3) 0.001(3) -0.004(3)
C9 0.077(5) 0.039(4) 0.059(4) -0.031(3) 0.035(4) -0.025(3)
C8 0.039(4) 0.028(3) 0.033(4) -0.019(3) 0.007(3) -0.011(3)
C10 0.055(6) 0.040(5) 0.063(6) -0.037(5) 0.019(5) -0.027(5)
C10' 0.048(6) 0.043(5) 0.060(6) -0.040(5) 0.024(5) -0.029(5)

loop_
_atom_type_symbol
_atom_type_description
_atom_type_scat_dispersion_real
_atom_type_scat_dispersion_imag
_atom_type_scat_source
C C 0.0148 0.0070 'International Tables Vol C Tables 4.2.6.8 and 6.1.1.4'
H H 0.0000 0.0000 'International Tables Vol C Tables 4.2.6.8 and 6.1.1.4'
Br Br -0.9502 1.0410 'International Tables Vol C Tables 4.2.6.8 and 6.1.1.4'
O O 0.0412 0.0250 'International Tables Vol C Tables 4.2.6.8 and 6.1.1.4'

loop_
_geom_angle_atom_site_label_1
_geom_angle_atom_site_label_2
_geom_angle_atom_site_label_3
_geom_angle
_geom_angle_site_symmetry_1
_geom_angle_site_symmetry_3
_geom_angle_publ_flag
O3 C1 C2 121.7(6) . . ?
O3 C1 O4 124.6(7) . . ?
O4 C1 C2 113.6(6) . . ?
C3 O1 C2 116.8(6) . . ?
O1 C3 C4 117.0(6) . . ?
O1 C3 C8 122.0(6) . . ?
C4 C3 C8 121.0(6) . . ?
C1 C2 C10' 118.7(8) . . ?
O1 C2 C1 110.3(6) . . ?
O1 C2 C10' 125.7(9) . . ?
C10 C2 C1 123.9(10) . . ?
C10 C2 O1 120.3(9) . . ?
C5 C6 Br1 119.5(5) . . ?
C7 C6 Br1 119.0(5) . . ?
C7 C6 C5 121.6(7) . . ?
C6 C5 H5 120.2 . . ?
C6 C5 C4 119.6(7) . . ?
C4 C5 H5 120.2 . . ?
C1 O4 H4 109.5 . . ?
C3 C4 C5 119.5(7) . . ?
C3 C4 H4A 120.3 . . ?
C5 C4 H4A 120.3 . . ?
C6 C7 H7 120.0 . . ?
C6 C7 C8 119.9(7) . . ?
C8 C7 H7 120.0 . . ?
O2 C9 C8 123.1(8) . . ?
O2 C9 C10 125.2(9) . . ?
O2 C9 C10' 116.7(10) . . ?
C8 C9 C10 109.5(8) . . ?
C8 C9 C10' 115.3(9) . . ?
C3 C8 C9 120.8(7) . . ?
C7 C8 C3 118.4(6) . . ?
C7 C8 C9 120.8(7) . . ?
C2 C10 C9 111.6(13) . . ?
C2 C10 H10A 109.3 . . ?
C2 C10 H10B 109.3 . . ?
C9 C10 H10A 109.3 . . ?
C9 C10 H10B 109.3 . . ?
H10A C10 H10B 108.0 . . ?
C2 C10' C9 106.1(11) . . ?
C2 C10' H10C 110.5 . . ?
C2 C10' H10D 110.5 . . ?
C9 C10' H10C 110.5 . . ?
C9 C10' H10D 110.5 . . ?
H10C C10' H10D 108.7 . . ?

loop_
_geom_bond_atom_site_label_1
_geom_bond_atom_site_label_2
_geom_bond_distance
_geom_bond_site_symmetry_2
_geom_bond_publ_flag
Br1 C6 1.906(7) . ?
C1 O3 1.228(9) . ?
C1 C2 1.476(11) . ?
C1 O4 1.290(9) . ?
O1 C3 1.371(8) . ?
O1 C2 1.396(9) . ?
C3 C4 1.380(10) . ?
C3 C8 1.407(10) . ?
O2 C9 1.231(11) . ?
C2 C10 1.314(19) . ?
C2 C10' 1.483(19) . ?
C6 C5 1.381(11) . ?
C6 C7 1.367(10) . ?
C5 H5 0.9500 . ?
C5 C4 1.394(10) . ?
O4 H4 0.8400 . ?
C4 H4A 0.9500 . ?
C7 H7 0.9500 . ?
C7 C8 1.404(10) . ?
C9 C8 1.455(11) . ?
C9 C10 1.616(19) . ?
C9 C10' 1.556(18) . ?
C10 H10A 0.9900 . ?
C10 H10B 0.9900 . ?
C10' H10C 0.9900 . ?
C10' H10D 0.9900 . ?
